data_4036935
loop_
_publ_author_name
'Borthakur, Upasana'
'Borah, Madhurjya'
'Deka, Manash J.'
'Saikia, Anil K.'

_publ_section_title
;
 Synthesis of Tetrahydro-1H-indeno[1,2-b]pyridine via Cascade Cyclization
 and Friedel-Crafts Reaction.
;
_journal_issue 19
_journal_name_full 'The Journal of organic chemistry'
_journal_page_first 8736
_journal_page_last 8743
_journal_paper_doi 10.1021/acs.joc.6b00988
_journal_volume 81
_journal_year 2016
_chemical_formula_sum 'C27 H27 N O2 S'
_chemical_formula_weight 429.56
_space_group_IT_number 2
_space_group_name_Hall '-P 1'
_space_group_name_H-M_alt 'P -1'
_symmetry_cell_setting triclinic
_symmetry_space_group_name_H-M 'P -1'
_atom_sites_solution_hydrogens geom
_atom_sites_solution_primary direct
_atom_sites_solution_secondary difmap
_audit_creation_method SHELXL-97
_cell_angle_alpha 103.353(4)
_cell_angle_beta 96.832(4)
_cell_angle_gamma 90.812(5)
_cell_formula_units_Z 2
_cell_length_a 10.3833(9)
_cell_length_b 10.4789(10)
_cell_length_c 10.8297(9)
_cell_measurement_reflns_used 3797
_cell_measurement_temperature 296(2)
_cell_measurement_theta_max 24.50
_cell_measurement_theta_min 1.95
_cell_volume 1137.28(18)
_computing_cell_refinement 'Bruker SMART'
_computing_data_collection 'Bruker SMART'
_computing_data_reduction 'Bruker SAINT'
_computing_molecular_graphics 'Bruker SHELXTL'
_computing_publication_material 'Bruker SHELXTL'
_computing_structure_refinement 'SHELXL-97 (Sheldrick, 1997)'
_computing_structure_solution 'SHELXS-97 (Sheldrick, 1990)'
_diffrn_ambient_temperature 296(2)
_diffrn_measured_fraction_theta_full 0.968
_diffrn_measured_fraction_theta_max 0.968
_diffrn_measurement_device_type 'CCD area detector'
_diffrn_measurement_method 'phi and omega scans'
_diffrn_radiation_monochromator graphite
_diffrn_radiation_source 'fine-focus sealed tube'
_diffrn_radiation_type MoK\a
_diffrn_radiation_wavelength 0.71073
_diffrn_reflns_av_R_equivalents 0.0238
_diffrn_reflns_av_sigmaI/netI 0.0358
_diffrn_reflns_limit_h_max 12
_diffrn_reflns_limit_h_min -8
_diffrn_reflns_limit_k_max 9
_diffrn_reflns_limit_k_min -12
_diffrn_reflns_limit_l_max 11
_diffrn_reflns_limit_l_min -12
_diffrn_reflns_number 6400
_diffrn_reflns_theta_full 24.50
_diffrn_reflns_theta_max 24.50
_diffrn_reflns_theta_min 1.95
_exptl_absorpt_coefficient_mu 0.166
_exptl_crystal_colour Colorless
_exptl_crystal_density_diffrn 1.254
_exptl_crystal_density_method 'not measured'
_exptl_crystal_description plates
_exptl_crystal_F_000 456
_exptl_crystal_size_max 0.34
_exptl_crystal_size_mid 0.24
_exptl_crystal_size_min 0.18
_refine_diff_density_max 0.157
_refine_diff_density_min -0.262
_refine_diff_density_rms 0.037
_refine_ls_extinction_method none
_refine_ls_goodness_of_fit_ref 1.058
_refine_ls_hydrogen_treatment mixed
_refine_ls_matrix_type full
_refine_ls_number_parameters 282
_refine_ls_number_reflns 3677
_refine_ls_number_restraints 0
_refine_ls_restrained_S_all 1.058
_refine_ls_R_factor_all 0.0525
_refine_ls_R_factor_gt 0.0387
_refine_ls_shift/su_max 0.001
_refine_ls_shift/su_mean 0.000
_refine_ls_structure_factor_coef Fsqd
_refine_ls_weighting_details 'calc w=1/[\s^2^(Fo^2^)+(0.0451P)^2^+0.3652P] where P=(Fo^2^+2Fc^2^)/3'
_refine_ls_weighting_scheme calc
_refine_ls_wR_factor_gt 0.0971
_refine_ls_wR_factor_ref 0.1069
_reflns_number_gt 2532
_reflns_number_total 3677
_reflns_threshold_expression >2sigma(I)
_cod_data_source_file jo6b00988_si_001.cif
_cod_data_source_block ubgrideth_0m
_cod_depositor_comments
;
The following automatic conversions were performed:

data item '_symmetry_cell_setting' value 'Triclinic' was changed to
'triclinic' in accordance with the
/home/saulius/struct/COD-crude-data/automatic-downloads/DataCite-retrospective/ACS/depositions/lib/dictionaries/cif_core.dic
dictionary named 'cif_core.dic' version 2.4.2 last updated on
2011-04-26.

Automatic conversion script
Id: cif_fix_values 6909 2019-04-08 15:41:33Z antanas 
;
_cod_original_cell_volume 1137.28(17)
_cod_original_sg_symbol_H-M P-1
_cod_database_code 4036935

loop_
_symmetry_equiv_pos_as_xyz
'x, y, z'
'-x, -y, -z'

loop_
_atom_site_label
_atom_site_type_symbol
_atom_site_fract_x
_atom_site_fract_y
_atom_site_fract_z
_atom_site_U_iso_or_equiv
_atom_site_adp_type
_atom_site_occupancy
_atom_site_symmetry_multiplicity
_atom_site_calc_flag
_atom_site_refinement_flags
S1 S 0.26314(6) 0.57106(6) 0.15650(6) 0.0502(2) Uani 1 1 d .
O1 O 0.39604(16) 0.55795(16) 0.20082(17) 0.0619(5) Uani 1 1 d .
O2 O 0.18498(18) 0.45938(15) 0.08448(17) 0.0650(5) Uani 1 1 d .
C14 C 0.3351(2) 0.7989(2) 0.11053(19) 0.0389(5) Uani 1 1 d .
C15 C 0.4777(2) 0.8151(2) 0.12686(18) 0.0383(5) Uani 1 1 d .
C13 C 0.2807(2) 0.9159(2) 0.12768(19) 0.0407(5) Uani 1 1 d .
C5 C 0.1848(2) 0.6435(2) 0.2896(2) 0.0468(6) Uani 1 1 d .
C17 C 0.6346(2) 0.9978(2) 0.1872(2) 0.0487(6) Uani 1 1 d .
H17 H 0.6540 1.0876 0.2141 0.058 Uiso 1 1 calc R
C16 C 0.5079(2) 0.9503(2) 0.16176(18) 0.0400(5) Uani 1 1 d .
C20 C 0.5768(2) 0.7272(2) 0.1093(2) 0.0471(6) Uani 1 1 d .
H20 H 0.5580 0.6373 0.0827 0.056 Uiso 1 1 calc R
C8 C 0.1339(2) 0.6929(2) -0.0100(2) 0.0516(6) Uani 1 1 d .
H8 H 0.0811 0.6117 -0.0218 0.062 Uiso 1 1 calc R
C19 C 0.7039(2) 0.7767(3) 0.1322(2) 0.0540(7) Uani 1 1 d .
H19 H 0.7711 0.7191 0.1204 0.065 Uiso 1 1 calc R
C12 C 0.1396(2) 0.9359(2) 0.0993(2) 0.0564(7) Uani 1 1 d .
H12A H 0.1262 0.9803 0.0298 0.068 Uiso 1 1 calc R
H12B H 0.1097 0.9920 0.1740 0.068 Uiso 1 1 calc R
C18 C 0.7327(2) 0.9097(3) 0.1721(2) 0.0566(7) Uani 1 1 d .
H18 H 0.8189 0.9406 0.1891 0.068 Uiso 1 1 calc R
C6 C 0.2512(2) 0.7367(2) 0.3883(2) 0.0533(6) Uani 1 1 d .
H6 H 0.3393 0.7549 0.3893 0.064 Uiso 1 1 calc R
C9 C 0.1573(3) 0.7091(3) -0.1417(2) 0.0653(7) Uani 1 1 d .
H9A H 0.0743 0.7011 -0.1950 0.078 Uiso 1 1 calc R
H9B H 0.1933 0.7971 -0.1328 0.078 Uiso 1 1 calc R
C7 C 0.1858(3) 0.8028(3) 0.4859(2) 0.0635(7) Uani 1 1 d .
H7 H 0.2308 0.8662 0.5520 0.076 Uiso 1 1 calc R
C4 C 0.0553(3) 0.6145(3) 0.2912(3) 0.0721(8) Uani 1 1 d .
H4 H 0.0108 0.5499 0.2259 0.086 Uiso 1 1 calc R
C2 C 0.0552(3) 0.7773(3) 0.4880(2) 0.0601(7) Uani 1 1 d .
C11 C 0.0596(2) 0.8060(2) 0.0625(3) 0.0610(7) Uani 1 1 d .
H11A H -0.0198 0.8163 0.0094 0.073 Uiso 1 1 calc R
H11B H 0.0359 0.7843 0.1394 0.073 Uiso 1 1 calc R
C3 C -0.0082(3) 0.6812(3) 0.3894(3) 0.0774(9) Uani 1 1 d .
H3 H -0.0957 0.6611 0.3894 0.093 Uiso 1 1 calc R
C10 C 0.2470(3) 0.6123(3) -0.2097(3) 0.0822(9) Uani 1 1 d .
H10A H 0.3339 0.6305 -0.1668 0.123 Uiso 1 1 calc R
H10B H 0.2449 0.6201 -0.2965 0.123 Uiso 1 1 calc R
H10C H 0.2191 0.5247 -0.2090 0.123 Uiso 1 1 calc R
C1 C -0.0176(3) 0.8533(3) 0.5920(3) 0.0872(10) Uani 1 1 d .
H1A H -0.0599 0.9241 0.5636 0.131 Uiso 1 1 calc R
H1B H 0.0422 0.8880 0.6675 0.131 Uiso 1 1 calc R
H1C H -0.0815 0.7960 0.6111 0.131 Uiso 1 1 calc R
N1 N 0.26011(17) 0.67769(17) 0.06465(17) 0.0428(5) Uani 1 1 d .
C21 C 0.3842(2) 1.0258(2) 0.16296(19) 0.0410(5) Uani 1 1 d .
H21 H 0.3794 1.0723 0.0938 0.049 Uiso 1 1 calc R
C22 C 0.3769(2) 1.1258(2) 0.28817(19) 0.0408(5) Uani 1 1 d .
C26 C 0.3810(2) 1.1777(3) 0.5167(2) 0.0574(7) Uani 1 1 d .
H26 H 0.3840 1.1496 0.5924 0.069 Uiso 1 1 calc R
C27 C 0.3813(2) 1.0871(2) 0.4019(2) 0.0496(6) Uani 1 1 d .
H27 H 0.3846 0.9983 0.4012 0.060 Uiso 1 1 calc R
C25 C 0.3764(3) 1.3081(3) 0.5197(2) 0.0640(7) Uani 1 1 d .
H25 H 0.3764 1.3692 0.5971 0.077 Uiso 1 1 calc R
C23 C 0.3709(3) 1.2576(2) 0.2925(2) 0.0664(8) Uani 1 1 d .
H23 H 0.3663 1.2863 0.2171 0.080 Uiso 1 1 calc R
C24 C 0.3717(3) 1.3483(3) 0.4084(3) 0.0821(10) Uani 1 1 d .
H24 H 0.3690 1.4373 0.4101 0.099 Uiso 1 1 calc R

loop_
_atom_site_aniso_label
_atom_site_aniso_U_11
_atom_site_aniso_U_22
_atom_site_aniso_U_33
_atom_site_aniso_U_23
_atom_site_aniso_U_13
_atom_site_aniso_U_12
S1 0.0525(5) 0.0367(3) 0.0616(4) 0.0076(3) 0.0161(3) 0.0016(3)
O1 0.0543(12) 0.0583(11) 0.0804(12) 0.0266(9) 0.0158(9) 0.0159(9)
O2 0.0796(13) 0.0346(9) 0.0766(11) -0.0018(8) 0.0233(10) -0.0094(9)
C14 0.0377(14) 0.0369(12) 0.0402(11) 0.0036(9) 0.0080(9) -0.0009(10)
C15 0.0373(14) 0.0408(13) 0.0357(11) 0.0049(9) 0.0082(9) 0.0007(10)
C13 0.0385(14) 0.0403(13) 0.0418(11) 0.0062(10) 0.0061(10) 0.0017(11)
C5 0.0444(16) 0.0417(13) 0.0548(14) 0.0110(11) 0.0089(11) -0.0042(11)
C17 0.0521(17) 0.0477(14) 0.0433(12) 0.0025(10) 0.0123(11) -0.0096(12)
C16 0.0411(15) 0.0450(13) 0.0324(10) 0.0044(9) 0.0092(9) -0.0052(11)
C20 0.0407(16) 0.0458(13) 0.0502(13) 0.0002(10) 0.0092(10) 0.0039(11)
C8 0.0382(15) 0.0480(14) 0.0643(15) 0.0090(12) -0.0014(11) -0.0096(11)
C19 0.0360(16) 0.0663(17) 0.0560(14) 0.0028(12) 0.0135(11) 0.0072(13)
C12 0.0446(16) 0.0545(16) 0.0663(16) 0.0059(12) 0.0066(12) 0.0094(12)
C18 0.0396(15) 0.0707(18) 0.0536(14) 0.0010(12) 0.0107(11) -0.0098(13)
C6 0.0420(15) 0.0619(16) 0.0544(14) 0.0134(12) 0.0008(11) -0.0037(12)
C9 0.069(2) 0.0609(17) 0.0596(16) 0.0094(13) -0.0085(13) -0.0147(14)
C7 0.064(2) 0.0709(18) 0.0466(14) -0.0012(12) 0.0000(12) -0.0061(15)
C4 0.0572(19) 0.0742(19) 0.0713(17) -0.0145(14) 0.0199(14) -0.0256(15)
C2 0.0548(19) 0.0729(18) 0.0499(14) 0.0082(13) 0.0074(12) 0.0006(14)
C11 0.0378(16) 0.0640(17) 0.0822(18) 0.0194(14) 0.0064(13) 0.0066(13)
C3 0.0513(18) 0.099(2) 0.0724(18) -0.0033(16) 0.0199(14) -0.0154(16)
C10 0.099(2) 0.081(2) 0.0606(17) 0.0008(15) 0.0163(16) -0.0077(18)
C1 0.085(2) 0.109(3) 0.0620(17) 0.0008(16) 0.0219(16) 0.0131(19)
N1 0.0375(12) 0.0375(10) 0.0512(10) 0.0052(8) 0.0079(8) -0.0024(9)
C21 0.0501(15) 0.0371(12) 0.0364(11) 0.0088(9) 0.0075(10) 0.0032(11)
C22 0.0440(14) 0.0358(13) 0.0421(12) 0.0075(10) 0.0068(10) 0.0024(10)
C26 0.0623(18) 0.0672(18) 0.0418(13) 0.0093(12) 0.0098(11) 0.0070(14)
C27 0.0611(17) 0.0425(13) 0.0466(13) 0.0116(11) 0.0092(11) 0.0056(12)
C25 0.0711(19) 0.0575(18) 0.0529(15) -0.0081(13) 0.0068(13) 0.0092(14)
C23 0.107(2) 0.0409(15) 0.0516(14) 0.0112(12) 0.0119(14) 0.0075(14)
C24 0.131(3) 0.0358(15) 0.0731(19) 0.0012(13) 0.0109(18) 0.0091(16)

loop_
_atom_type_symbol
_atom_type_description
_atom_type_scat_dispersion_real
_atom_type_scat_dispersion_imag
_atom_type_scat_source
C C 0.0033 0.0016 'International Tables Vol C Tables 4.2.6.8 and 6.1.1.4'
H H 0.0000 0.0000 'International Tables Vol C Tables 4.2.6.8 and 6.1.1.4'
N N 0.0061 0.0033 'International Tables Vol C Tables 4.2.6.8 and 6.1.1.4'
O O 0.0106 0.0060 'International Tables Vol C Tables 4.2.6.8 and 6.1.1.4'
S S 0.1246 0.1234 'International Tables Vol C Tables 4.2.6.8 and 6.1.1.4'

loop_
_geom_angle_atom_site_label_1
_geom_angle_atom_site_label_2
_geom_angle_atom_site_label_3
_geom_angle
O2 S1 O1 120.50(11)
O2 S1 N1 106.21(10)
O1 S1 N1 106.90(10)
O2 S1 C5 107.75(11)
O1 S1 C5 108.09(11)
N1 S1 C5 106.62(10)
C13 C14 N1 122.3(2)
C13 C14 C15 110.69(19)
N1 C14 C15 126.41(18)
C20 C15 C16 119.8(2)
C20 C15 C14 133.3(2)
C16 C15 C14 106.77(18)
C14 C13 C12 125.0(2)
C14 C13 C21 110.55(19)
C12 C13 C21 123.98(19)
C6 C5 C4 119.8(2)
C6 C5 S1 119.58(18)
C4 C5 S1 120.45(18)
C16 C17 C18 118.8(2)
C17 C16 C15 121.0(2)
C17 C16 C21 128.9(2)
C15 C16 C21 110.09(19)
C19 C20 C15 118.4(2)
N1 C8 C9 109.30(19)
N1 C8 C11 111.31(19)
C9 C8 C11 112.7(2)
C18 C19 C20 121.2(2)
C13 C12 C11 111.92(19)
C19 C18 C17 120.7(2)
C5 C6 C7 119.3(2)
C10 C9 C8 115.3(2)
C6 C7 C2 121.8(2)
C3 C4 C5 120.0(2)
C3 C2 C7 117.6(2)
C3 C2 C1 120.6(3)
C7 C2 C1 121.8(2)
C12 C11 C8 112.29(19)
C4 C3 C2 121.4(3)
C14 N1 C8 112.84(17)
C14 N1 S1 118.85(15)
C8 N1 S1 117.33(15)
C13 C21 C16 101.83(17)
C13 C21 C22 115.94(17)
C16 C21 C22 113.48(18)
C23 C22 C27 117.9(2)
C23 C22 C21 121.3(2)
C27 C22 C21 120.76(19)
C25 C26 C27 120.3(2)
C26 C27 C22 121.2(2)
C26 C25 C24 119.4(2)
C22 C23 C24 120.6(2)
C25 C24 C23 120.6(2)

loop_
_geom_bond_atom_site_label_1
_geom_bond_atom_site_label_2
_geom_bond_distance
S1 O2 1.4273(17)
S1 O1 1.4254(18)
S1 N1 1.6571(19)
S1 C5 1.762(2)
C14 C13 1.340(3)
C14 N1 1.433(3)
C14 C15 1.473(3)
C15 C20 1.391(3)
C15 C16 1.400(3)
C13 C12 1.489(3)
C13 C21 1.514(3)
C5 C6 1.377(3)
C5 C4 1.378(3)
C17 C16 1.373(3)
C17 C18 1.383(3)
C16 C21 1.518(3)
C20 C19 1.385(3)
C8 N1 1.487(3)
C8 C9 1.522(3)
C8 C11 1.535(3)
C19 C18 1.378(3)
C12 C11 1.530(3)
C6 C7 1.380(3)
C9 C10 1.511(4)
C7 C2 1.382(4)
C4 C3 1.375(4)
C2 C3 1.380(4)
C2 C1 1.509(3)
C21 C22 1.521(3)
C22 C23 1.373(3)
C22 C27 1.379(3)
C26 C25 1.361(4)
C26 C27 1.380(3)
C25 C24 1.362(4)
C23 C24 1.387(4)
